data_4516100
loop_
_publ_author_name
'Du, Cui-Xia'
'Qi, Fei-Yan'
'Chen, Juan'
'Baiyin, Menghe'

_publ_section_title
;
 Two Mercury Antimony Chalcogenides
 Cs<sub>2</sub>HgSb<sub>4</sub>S<sub>8</sub> and
 Cs<sub>2</sub>Hg<sub>2</sub>Sb<sub>2</sub>Se<sub>6</sub> with Cesium
 Cations as Counterions.
;
_journal_issue 11
_journal_name_full 'ACS omega'
_journal_page_first 15168
_journal_page_last 15173
_journal_paper_doi 10.1021/acsomega.8b02059
_journal_volume 3
_journal_year 2018
_chemical_formula_sum 'Cs2 Hg S8 Sb4'
_chemical_formula_weight 1209.89
_space_group_IT_number 2
_space_group_name_Hall '-P 1'
_space_group_name_H-M_alt 'P -1'
_symmetry_cell_setting triclinic
_symmetry_space_group_name_H-M 'P -1'
_atom_sites_solution_primary direct
_atom_sites_solution_secondary difmap
_audit_creation_method SHELXL-97
_cell_angle_alpha 99.51(2)
_cell_angle_beta 92.06(2)
_cell_angle_gamma 92.10(2)
_cell_formula_units_Z 2
_cell_length_a 7.3196(19)
_cell_length_b 10.6224(6)
_cell_length_c 11.7739(14)
_cell_measurement_reflns_used 1334
_cell_measurement_temperature 296(2)
_cell_measurement_theta_max 26.51
_cell_measurement_theta_min 2.39
_cell_volume 901.4(3)
_computing_cell_refinement 'Bruker SMART'
_computing_data_collection 'Bruker SMART'
_computing_data_reduction 'Bruker SAINT'
_computing_molecular_graphics 'Bruker SHELXTL'
_computing_publication_material 'Bruker SHELXTL'
_computing_structure_refinement 'Bruker SHELXTL'
_computing_structure_solution 'Bruker SHELXTL'
_diffrn_ambient_temperature 296(2)
_diffrn_measured_fraction_theta_full 0.978
_diffrn_measured_fraction_theta_max 0.978
_diffrn_measurement_device_type 'CCD area detector'
_diffrn_measurement_method 'phi and omega scans'
_diffrn_radiation_monochromator graphite
_diffrn_radiation_source 'fine-focus sealed tube'
_diffrn_radiation_type MoK\a
_diffrn_radiation_wavelength 0.71073
_diffrn_reflns_av_R_equivalents 0.0447
_diffrn_reflns_av_sigmaI/netI 0.0936
_diffrn_reflns_limit_h_max 8
_diffrn_reflns_limit_h_min -8
_diffrn_reflns_limit_k_max 12
_diffrn_reflns_limit_k_min -11
_diffrn_reflns_limit_l_max 13
_diffrn_reflns_limit_l_min -13
_diffrn_reflns_number 4390
_diffrn_reflns_theta_full 25.00
_diffrn_reflns_theta_max 25.00
_diffrn_reflns_theta_min 1.95
_exptl_absorpt_coefficient_mu 19.279
_exptl_absorpt_correction_T_max 0.1134
_exptl_absorpt_correction_T_min 0.0714
_exptl_absorpt_correction_type multi-scan
_exptl_absorpt_process_details SADABS
_exptl_crystal_colour yellow
_exptl_crystal_density_diffrn 4.457
_exptl_crystal_density_method 'not measured'
_exptl_crystal_description block
_exptl_crystal_F_000 1044
_exptl_crystal_size_max 0.29
_exptl_crystal_size_mid 0.25
_exptl_crystal_size_min 0.20
_refine_diff_density_max 3.018
_refine_diff_density_min -2.954
_refine_diff_density_rms 0.493
_refine_ls_extinction_method none
_refine_ls_goodness_of_fit_ref 1.144
_refine_ls_matrix_type full
_refine_ls_number_parameters 136
_refine_ls_number_reflns 3103
_refine_ls_number_restraints 0
_refine_ls_restrained_S_all 1.144
_refine_ls_R_factor_all 0.0857
_refine_ls_R_factor_gt 0.0622
_refine_ls_shift/su_max 0.000
_refine_ls_shift/su_mean 0.000
_refine_ls_structure_factor_coef Fsqd
_refine_ls_weighting_details 'calc w=1/[\s^2^(Fo^2^)+(0.0500P)^2^+9.6000P] where P=(Fo^2^+2Fc^2^)/3'
_refine_ls_weighting_scheme calc
_refine_ls_wR_factor_gt 0.1435
_refine_ls_wR_factor_ref 0.1533
_reflns_number_gt 2228
_reflns_number_total 3103
_reflns_threshold_expression >2sigma(I)
_cod_data_source_file ao8b02059_si_001.cif
_cod_data_source_block a
_cod_depositor_comments
;
The following automatic conversions were performed:

data item '_exptl_absorpt_correction_type' value 'Multi-scan' was
changed to 'multi-scan' in accordance with the
/home/data/users/saulius/crontab/automatic-downloads/current/ACS/lib/dictionaries/cif_core.dic
dictionary named 'cif_core.dic' version 2.4.2 last updated on
2011-04-26.

data item '_symmetry_cell_setting' value 'Triclinic' was changed to
'triclinic' in accordance with the
/home/data/users/saulius/crontab/automatic-downloads/current/ACS/lib/dictionaries/cif_core.dic
dictionary named 'cif_core.dic' version 2.4.2 last updated on
2011-04-26.

Automatic conversion script
Id: cif_fix_values 6909 2019-04-08 15:41:33Z antanas 
;
_cod_original_sg_symbol_H-M 'P-1   '
_cod_database_code 4516100

loop_
_symmetry_equiv_pos_as_xyz
'x, y, z'
'-x, -y, -z'

loop_
_atom_site_label
_atom_site_type_symbol
_atom_site_fract_x
_atom_site_fract_y
_atom_site_fract_z
_atom_site_U_iso_or_equiv
_atom_site_adp_type
_atom_site_occupancy
_atom_site_symmetry_multiplicity
_atom_site_calc_flag
Hg1 Hg 0.19421(13) 0.16632(9) 0.27535(9) 0.0352(3) Uani 1 1 d
Sb1 Sb -0.10375(19) 0.16974(13) -0.05765(14) 0.0251(4) Uani 1 1 d
Sb2 Sb 0.2087(2) 0.46281(14) -0.10869(14) 0.0303(4) Uani 1 1 d
Sb3 Sb 0.4030(2) 0.17572(14) 0.00427(14) 0.0267(4) Uani 1 1 d
Sb4 Sb -0.2900(2) 0.25711(14) 0.27631(13) 0.0249(4) Uani 1 1 d
Cs1 Cs -0.2578(2) 0.46886(15) 0.61729(14) 0.0384(4) Uani 1 1 d
Cs2 Cs -0.2729(3) -0.10561(18) 0.37972(16) 0.0522(5) Uani 1 1 d
S1 S -0.2549(9) 0.4916(6) 0.3050(5) 0.0347(15) Uani 1 1 d
S2 S -0.0437(8) 0.2243(6) 0.4087(5) 0.0360(15) Uani 1 1 d
S3 S 0.4857(7) 0.2456(6) 0.4135(5) 0.0308(14) Uani 1 1 d
S4 S 0.3188(8) -0.0390(6) 0.1937(6) 0.0379(16) Uani 1 1 d
S5 S 0.2067(8) 0.3174(6) 0.1181(5) 0.0322(14) Uani 1 1 d
S6 S -0.0266(8) 0.3098(6) -0.1976(5) 0.0340(15) Uani 1 1 d
S7 S 0.4653(8) 0.3238(6) -0.1307(5) 0.0311(14) Uani 1 1 d
S8 S 0.1587(7) 0.0378(5) -0.1071(5) 0.0245(12) Uani 1 1 d

loop_
_atom_site_aniso_label
_atom_site_aniso_U_11
_atom_site_aniso_U_22
_atom_site_aniso_U_33
_atom_site_aniso_U_23
_atom_site_aniso_U_13
_atom_site_aniso_U_12
Hg1 0.0267(5) 0.0423(6) 0.0370(6) 0.0053(4) 0.0035(4) 0.0090(4)
Sb1 0.0191(8) 0.0247(8) 0.0330(10) 0.0080(7) 0.0039(6) 0.0029(6)
Sb2 0.0339(9) 0.0277(8) 0.0323(10) 0.0114(7) 0.0062(7) 0.0055(7)
Sb3 0.0213(8) 0.0314(9) 0.0299(9) 0.0123(7) -0.0028(6) 0.0025(7)
Sb4 0.0246(8) 0.0298(8) 0.0219(9) 0.0082(6) 0.0005(6) 0.0050(6)
Cs1 0.0402(9) 0.0393(9) 0.0348(10) 0.0036(7) -0.0093(7) 0.0119(7)
Cs2 0.0649(12) 0.0585(11) 0.0387(11) 0.0239(9) 0.0076(9) -0.0025(9)
S1 0.046(4) 0.033(3) 0.030(4) 0.017(3) 0.007(3) 0.003(3)
S2 0.025(3) 0.055(4) 0.031(4) 0.011(3) 0.002(3) 0.016(3)
S3 0.019(3) 0.042(3) 0.034(4) 0.014(3) 0.003(2) -0.004(3)
S4 0.018(3) 0.026(3) 0.067(5) 0.001(3) -0.006(3) 0.005(2)
S5 0.039(3) 0.033(3) 0.026(3) 0.007(3) 0.001(3) 0.008(3)
S6 0.036(3) 0.038(3) 0.033(4) 0.022(3) 0.001(3) 0.005(3)
S7 0.026(3) 0.038(3) 0.035(4) 0.020(3) 0.003(3) 0.004(3)
S8 0.024(3) 0.021(3) 0.030(3) 0.006(2) 0.002(2) 0.002(2)

loop_
_atom_type_symbol
_atom_type_description
_atom_type_scat_dispersion_real
_atom_type_scat_dispersion_imag
_atom_type_scat_source
C C 0.0033 0.0016 'International Tables Vol C Tables 4.2.6.8 and 6.1.1.4'
H H 0.0000 0.0000 'International Tables Vol C Tables 4.2.6.8 and 6.1.1.4'
N N 0.0061 0.0033 'International Tables Vol C Tables 4.2.6.8 and 6.1.1.4'
O O 0.0106 0.0060 'International Tables Vol C Tables 4.2.6.8 and 6.1.1.4'
S S 0.1246 0.1234 'International Tables Vol C Tables 4.2.6.8 and 6.1.1.4'
Sb Sb -0.5866 1.5461 'International Tables Vol C Tables 4.2.6.8 and 6.1.1.4'
Hg Hg -2.3894 9.2266 'International Tables Vol C Tables 4.2.6.8 and 6.1.1.4'
Cs Cs -0.3680 2.1192 'International Tables Vol C Tables 4.2.6.8 and 6.1.1.4'

loop_
_geom_angle_atom_site_label_1
_geom_angle_atom_site_label_2
_geom_angle_atom_site_label_3
_geom_angle
_geom_angle_site_symmetry_1
_geom_angle_site_symmetry_3
S2 Hg1 S4 133.1(2) . .
S2 Hg1 S5 111.3(2) . .
S4 Hg1 S5 108.2(2) . .
S2 Hg1 S3 99.3(2) . .
S4 Hg1 S3 95.0(2) . .
S5 Hg1 S3 103.39(19) . .
S2 Hg1 Cs1 73.13(17) . 2_566
S4 Hg1 Cs1 150.52(15) . 2_566
S5 Hg1 Cs1 62.35(13) . 2_566
S3 Hg1 Cs1 63.18(14) . 2_566
S2 Hg1 Cs2 61.42(15) . 2_556
S4 Hg1 Cs2 93.62(18) . 2_556
S5 Hg1 Cs2 150.75(14) . 2_556
S3 Hg1 Cs2 54.25(13) . 2_556
Cs1 Hg1 Cs2 89.05(5) 2_566 2_556
S4 Sb1 S8 95.36(19) 2 .
S4 Sb1 S6 92.4(2) 2 .
S8 Sb1 S6 92.18(19) . .
S6 Sb2 S7 98.0(2) . .
S6 Sb2 S1 85.8(2) . 2_565
S7 Sb2 S1 88.9(2) . 2_565
S5 Sb3 S7 94.1(2) . .
S5 Sb3 S8 96.8(2) . .
S7 Sb3 S8 99.8(2) . .
S5 Sb3 Cs2 115.69(16) . 2
S7 Sb3 Cs2 53.24(16) . 2
S8 Sb3 Cs2 50.84(13) . 2
S3 Sb4 S2 93.0(2) 1_455 .
S3 Sb4 S1 96.8(2) 1_455 .
S2 Sb4 S1 96.7(2) . .
S3 Sb4 Cs2 71.80(15) 1_455 .
S2 Sb4 Cs2 62.62(17) . .
S1 Sb4 Cs2 154.86(16) . .
S3 Sb4 Cs1 55.69(16) 1_455 .
S2 Sb4 Cs1 60.04(15) . .
S1 Sb4 Cs1 60.51(15) . .
Cs2 Sb4 Cs1 95.26(5) . .
S6 Cs1 S3 108.92(16) 1_556 1_455
S6 Cs1 S5 74.12(15) 1_556 2_566
S3 Cs1 S5 152.20(14) 1_455 2_566
S6 Cs1 S3 145.61(16) 1_556 2_566
S3 Cs1 S3 100.24(14) 1_455 2_566
S5 Cs1 S3 71.59(14) 2_566 2_566
S6 Cs1 S2 79.86(15) 1_556 .
S3 Cs1 S2 57.24(13) 1_455 .
S5 Cs1 S2 146.68(15) 2_566 .
S3 Cs1 S2 132.73(15) 2_566 .
S6 Cs1 S1 137.00(14) 1_556 .
S3 Cs1 S1 59.57(14) 1_455 .
S5 Cs1 S1 136.76(14) 2_566 .
S3 Cs1 S1 73.98(14) 2_566 .
S2 Cs1 S1 58.75(14) . .
S6 Cs1 S1 111.50(14) 1_556 2_466
S3 Cs1 S1 74.54(14) 1_455 2_466
S5 Cs1 S1 78.70(15) 2_566 2_466
S3 Cs1 S1 58.98(13) 2_566 2_466
S2 Cs1 S1 131.12(15) . 2_466
S1 Cs1 S1 104.83(12) . 2_466
S6 Cs1 S1 54.36(14) 1_556 2_566
S3 Cs1 S1 131.85(13) 1_455 2_566
S5 Cs1 S1 73.25(14) 2_566 2_566
S3 Cs1 S1 116.20(14) 2_566 2_566
S2 Cs1 S1 74.76(14) . 2_566
S1 Cs1 S1 100.13(14) . 2_566
S1 Cs1 S1 151.18(19) 2_466 2_566
S6 Cs1 Hg1 109.31(12) 1_556 2_566
S3 Cs1 Hg1 141.21(11) 1_455 2_566
S5 Cs1 Hg1 41.47(10) 2_566 2_566
S3 Cs1 Hg1 41.54(10) 2_566 2_566
S2 Cs1 Hg1 137.22(12) . 2_566
S1 Cs1 Hg1 95.34(10) . 2_566
S1 Cs1 Hg1 85.66(10) 2_466 2_566
S1 Cs1 Hg1 77.81(10) 2_566 2_566
S6 Cs1 S2 107.00(15) 1_556 2_566
S3 Cs1 S2 132.74(14) 1_455 2_566
S5 Cs1 S2 67.87(14) 2_566 2_566
S3 Cs1 S2 61.88(12) 2_566 2_566
S2 Cs1 S2 101.22(13) . 2_566
S1 Cs1 S2 73.24(14) . 2_566
S1 Cs1 S2 118.38(13) 2_466 2_566
S1 Cs1 S2 56.05(13) 2_566 2_566
Hg1 Cs1 S2 36.04(8) 2_566 2_566
S6 Cs1 S7 60.27(13) 1_556 1_456
S3 Cs1 S7 87.49(14) 1_455 1_456
S5 Cs1 S7 69.76(14) 2_566 1_456
S3 Cs1 S7 104.38(12) 2_566 1_456
S2 Cs1 S7 114.22(14) . 1_456
S1 Cs1 S7 145.32(15) . 1_456
S1 Cs1 S7 51.44(12) 2_466 1_456
S1 Cs1 S7 110.81(13) 2_566 1_456
Hg1 Cs1 S7 105.92(10) 2_566 1_456
S2 Cs1 S7 137.63(13) 2_566 1_456
S6 Cs1 Sb4 111.27(11) 1_556 .
S3 Cs1 Sb4 33.61(9) 1_455 .
S5 Cs1 Sb4 171.61(11) 2_566 .
S3 Cs1 Sb4 103.10(11) 2_566 .
S2 Cs1 Sb4 34.39(10) . .
S1 Cs1 Sb4 35.10(10) . .
S1 Cs1 Sb4 104.40(11) 2_466 .
S1 Cs1 Sb4 104.30(10) 2_566 .
Hg1 Cs1 Sb4 130.43(5) 2_566 .
S2 Cs1 Sb4 104.00(10) 2_566 .
S7 Cs1 Sb4 118.34(10) 1_456 .
S3 Cs2 S8 160.27(16) 2_556 2
S3 Cs2 S7 97.07(15) 2_556 2
S8 Cs2 S7 63.45(13) 2 2
S3 Cs2 S6 115.41(14) 2_556 2
S8 Cs2 S6 59.14(13) 2 2
S7 Cs2 S6 60.29(14) 2 2
S3 Cs2 S2 65.03(14) 2_556 2_556
S8 Cs2 S2 126.03(13) 2 2_556
S7 Cs2 S2 120.05(14) 2 2_556
S6 Cs2 S2 76.47(14) 2 2_556
S3 Cs2 S2 128.69(15) 2_556 .
S8 Cs2 S2 69.49(13) 2 .
S7 Cs2 S2 131.68(14) 2 .
S6 Cs2 S2 104.00(14) 2 .
S2 Cs2 S2 95.88(14) 2_556 .
S3 Cs2 S4 101.18(15) 2_556 1_455
S8 Cs2 S4 65.96(14) 2 1_455
S7 Cs2 S4 55.27(13) 2 1_455
S6 Cs2 S4 108.01(15) 2 1_455
S2 Cs2 S4 165.66(15) 2_556 1_455
S2 Cs2 S4 96.16(14) . 1_455
S3 Cs2 S3 101.85(13) 2_556 1_455
S8 Cs2 S3 83.81(12) 2 1_455
S7 Cs2 S3 111.35(13) 2 1_455
S6 Cs2 S3 142.29(13) 2 1_455
S2 Cs2 S3 127.86(14) 2_556 1_455
S2 Cs2 S3 51.45(12) . 1_455
S4 Cs2 S3 56.47(13) 1_455 1_455
S3 Cs2 Sb4 134.34(11) 2_556 .
S8 Cs2 Sb4 54.48(9) 2 .
S7 Cs2 Sb4 103.82(10) 2 .
S6 Cs2 Sb4 110.21(10) 2 .
S2 Cs2 Sb4 130.28(12) 2_556 .
S2 Cs2 Sb4 34.45(10) . .
S4 Cs2 Sb4 61.84(10) 1_455 .
S3 Cs2 Sb4 32.65(8) 1_455 .
S3 Cs2 Hg1 38.79(11) 2_556 2_556
S8 Cs2 Hg1 158.39(11) 2 2_556
S7 Cs2 Hg1 129.09(10) 2 2_556
S6 Cs2 Hg1 108.90(11) 2 2_556
S2 Cs2 Hg1 34.53(9) 2_556 2_556
S2 Cs2 Hg1 98.99(11) . 2_556
S4 Cs2 Hg1 135.01(11) 1_455 2_556
S3 Cs2 Hg1 103.61(10) 1_455 2_556
Sb4 Cs2 Hg1 124.87(6) . 2_556
S3 Cs2 Sb3 127.58(12) 2_556 2
S8 Cs2 Sb3 32.79(10) 2 2
S7 Cs2 Sb3 32.83(9) 2 2
S6 Cs2 Sb3 62.47(11) 2 2
S2 Cs2 Sb3 138.58(10) 2_556 2
S2 Cs2 Sb3 98.87(11) . 2
S4 Cs2 Sb3 46.29(10) 1_455 2
S3 Cs2 Sb3 90.76(10) 1_455 2
Sb4 Cs2 Sb3 73.14(4) . 2
Hg1 Cs2 Sb3 161.67(5) 2_556 2
S3 Cs2 Cs2 57.47(10) 2_556 2_456
S8 Cs2 Cs2 125.43(11) 2 2_456
S7 Cs2 Cs2 113.67(11) 2 2_456
S6 Cs2 Cs2 171.17(12) 2 2_456
S2 Cs2 Cs2 103.12(10) 2_556 2_456
S2 Cs2 Cs2 84.83(10) . 2_456
S4 Cs2 Cs2 70.29(11) 1_455 2_456
S3 Cs2 Cs2 44.38(8) 1_455 2_456
Sb4 Cs2 Cs2 76.95(5) . 2_456
Hg1 Cs2 Cs2 69.25(5) 2_556 2_456
Sb3 Cs2 Cs2 116.57(7) 2 2_456
Sb4 S1 Sb2 103.5(2) . 2_565
Sb4 S1 Cs1 84.40(16) . .
Sb2 S1 Cs1 169.6(3) 2_565 .
Sb4 S1 Cs1 92.46(18) . 2_466
Sb2 S1 Cs1 110.8(2) 2_565 2_466
Cs1 S1 Cs1 75.17(12) . 2_466
Sb4 S1 Cs1 99.29(19) . 2_566
Sb2 S1 Cs1 91.98(18) 2_565 2_566
Cs1 S1 Cs1 79.87(14) . 2_566
Cs1 S1 Cs1 151.18(19) 2_466 2_566
Sb4 S2 Hg1 100.3(2) . .
Sb4 S2 Cs1 85.56(16) . .
Hg1 S2 Cs1 149.5(3) . .
Sb4 S2 Cs2 166.7(3) . 2_556
Hg1 S2 Cs2 84.05(16) . 2_556
Cs1 S2 Cs2 97.06(15) . 2_556
Sb4 S2 Cs2 82.92(19) . .
Hg1 S2 Cs2 96.64(19) . .
Cs1 S2 Cs2 113.80(16) . .
Cs2 S2 Cs2 84.12(14) 2_556 .
Sb4 S2 Cs1 97.4(2) . 2_566
Hg1 S2 Cs1 70.83(16) . 2_566
Cs1 S2 Cs1 78.78(13) . 2_566
Cs2 S2 Cs1 95.89(15) 2_556 2_566
Cs2 S2 Cs1 167.36(17) . 2_566
Sb4 S3 Hg1 100.5(2) 1_655 .
Sb4 S3 Cs2 153.3(2) 1_655 2_556
Hg1 S3 Cs2 86.96(15) . 2_556
Sb4 S3 Cs1 90.70(18) 1_655 1_655
Hg1 S3 Cs1 153.8(2) . 1_655
Cs2 S3 Cs1 93.62(16) 2_556 1_655
Sb4 S3 Cs1 98.29(19) 1_655 2_566
Hg1 S3 Cs1 75.28(14) . 2_566
Cs2 S3 Cs1 108.42(15) 2_556 2_566
Cs1 S3 Cs1 79.76(14) 1_655 2_566
Sb4 S3 Cs2 75.56(15) 1_655 1_655
Hg1 S3 Cs2 96.26(17) . 1_655
Cs2 S3 Cs2 78.15(13) 2_556 1_655
Cs1 S3 Cs2 109.48(15) 1_655 1_655
Cs1 S3 Cs2 168.67(19) 2_566 1_655
Sb1 S4 Hg1 112.2(2) 2 .
Sb1 S4 Cs2 134.9(2) 2 1_655
Hg1 S4 Cs2 109.6(2) . 1_655
Sb3 S5 Hg1 91.02(19) . .
Sb3 S5 Cs1 135.2(2) . 2_566
Hg1 S5 Cs1 76.18(15) . 2_566
Sb2 S6 Sb1 107.7(3) . .
Sb2 S6 Cs1 103.81(19) . 1_554
Sb1 S6 Cs1 137.1(2) . 1_554
Sb2 S6 Cs2 96.46(18) . 2
Sb1 S6 Cs2 100.16(18) . 2
Cs1 S6 Cs2 104.52(16) 1_554 2
Sb2 S7 Sb3 103.0(2) . .
Sb2 S7 Cs2 96.4(2) . 2
Sb3 S7 Cs2 93.93(18) . 2
Sb2 S7 Cs1 100.74(17) . 1_654
Sb3 S7 Cs1 156.1(2) . 1_654
Cs2 S7 Cs1 81.54(12) 2 1_654
Sb1 S8 Sb3 99.5(2) . .
Sb1 S8 Cs2 103.55(18) . 2
Sb3 S8 Cs2 96.37(17) . 2

loop_
_geom_bond_atom_site_label_1
_geom_bond_atom_site_label_2
_geom_bond_distance
_geom_bond_site_symmetry_2
Hg1 S2 2.415(6) .
Hg1 S4 2.455(6) .
Hg1 S5 2.645(6) .
Hg1 S3 2.659(6) .
Hg1 Cs1 3.8780(19) 2_566
Hg1 Cs2 4.239(2) 2_556
Sb1 S4 2.428(7) 2
Sb1 S8 2.449(5) .
Sb1 S6 2.462(6) .
Sb2 S6 2.410(7) .
Sb2 S7 2.427(6) .
Sb2 S1 2.471(6) 2_565
Sb3 S5 2.399(6) .
Sb3 S7 2.456(6) .
Sb3 S8 2.463(6) .
Sb3 Cs2 4.520(3) 2
Sb4 S3 2.358(6) 1_455
Sb4 S2 2.413(6) .
Sb4 S1 2.461(6) .
Sb4 Cs2 4.233(2) .
Sb4 Cs1 4.259(2) .
Cs1 S6 3.410(6) 1_556
Cs1 S3 3.518(7) 1_455
Cs1 S5 3.538(6) 2_566
Cs1 S3 3.578(6) 2_566
Cs1 S2 3.701(6) .
Cs1 S1 3.725(6) .
Cs1 S1 3.735(6) 2_466
Cs1 S1 3.822(7) 2_566
Cs1 Hg1 3.8780(19) 2_566
Cs1 S2 3.929(7) 2_566
Cs1 S7 4.123(6) 1_456
Cs2 S3 3.445(6) 2_556
Cs2 S8 3.526(6) 2
Cs2 S7 3.629(7) 2
Cs2 S6 3.641(6) 2
Cs2 S2 3.742(7) 2_556
Cs2 S2 3.788(7) .
Cs2 S4 3.798(7) 1_455
Cs2 S3 4.152(6) 1_455
Cs2 Hg1 4.239(2) 2_556
Cs2 Sb3 4.520(3) 2
Cs2 Cs2 4.820(4) 2_456
S1 Sb2 2.471(6) 2_565
S1 Cs1 3.735(6) 2_466
S1 Cs1 3.822(7) 2_566
S2 Cs2 3.742(7) 2_556
S2 Cs1 3.929(7) 2_566
S3 Sb4 2.358(6) 1_655
S3 Cs2 3.445(6) 2_556
S3 Cs1 3.518(7) 1_655
S3 Cs1 3.578(6) 2_566
S3 Cs2 4.152(6) 1_655
S4 Sb1 2.428(7) 2
S4 Cs2 3.798(7) 1_655
S5 Cs1 3.538(6) 2_566
S6 Cs1 3.410(6) 1_554
S6 Cs2 3.641(6) 2
S7 Cs2 3.629(7) 2
S7 Cs1 4.123(6) 1_654
S8 Cs2 3.526(6) 2
